data_7709033
loop_
_publ_author_name
'Bronisz, Robert'
'Ksi\;a\.zek, Maria'
'Kusz, Joachim'
'Weselski, Marek Damian'

_publ_section_title
;
 Single crystal-to-single crystal transformation -- from two distinct to
 three distinct spin crossover centers in 2D coordination polymer
 [Fe(bbtr)3](CF3SO3)2
;
_journal_name_full 'Dalton Transactions'
_journal_paper_doi 10.1039/D1DT03578A
_journal_year 2021
_chemical_formula_sum 'C26 H36 F6 Fe N18 O6 S2'
_chemical_formula_weight 930.70
_space_group_crystal_system trigonal
_space_group_IT_number 148
_space_group_name_Hall '-R 3'
_space_group_name_H-M_alt 'R -3 :H'
_atom_sites_solution_hydrogens geom
_audit_creation_method SHELXL-2014/6
_audit_update_record
;
2021-10-19 deposited with the CCDC.	2021-12-06 downloaded from the CCDC.
;
_cell_angle_alpha 90
_cell_angle_beta 90
_cell_angle_gamma 120
_cell_formula_units_Z 9
_cell_length_a 19.0003(2)
_cell_length_b 19.0003(2)
_cell_length_c 28.6098(5)
_cell_measurement_reflns_used 13170
_cell_measurement_temperature 100(1)
_cell_measurement_theta_max 34.6299
_cell_measurement_theta_min 3.0205
_cell_volume 8944.7(2)
_computing_cell_refinement 'CrysAlisPro 1.171.38.41q (Rigaku OD, 2015)'
_computing_data_collection 'CrysAlisPro 1.171.38.41q (Rigaku OD, 2015)'
_computing_data_reduction 'CrysAlisPro 1.171.38.41q (Rigaku OD, 2015)'
_computing_structure_refinement 'SHELXL-2018/3 (Sheldrick, 2015)'
_computing_structure_solution 'SHELXS-2013 (Sheldrick, 2015)'
_diffrn_ambient_temperature 100(1)
_diffrn_detector_area_resol_mean 16.0328
_diffrn_measured_fraction_theta_full 0.998
_diffrn_measured_fraction_theta_max 0.998
_diffrn_measurement_device_type
;
Xcalibur diffractometer (Oxford Diffraction) with Sapphire3 detector
;
_diffrn_measurement_method '\w scans'
_diffrn_radiation_type MoK\a
_diffrn_radiation_wavelength 0.71073
_diffrn_reflns_av_R_equivalents 0.0255
_diffrn_reflns_av_unetI/netI 0.0170
_diffrn_reflns_Laue_measured_fraction_full 0.998
_diffrn_reflns_Laue_measured_fraction_max 0.998
_diffrn_reflns_limit_h_max 23
_diffrn_reflns_limit_h_min -23
_diffrn_reflns_limit_k_max 23
_diffrn_reflns_limit_k_min -14
_diffrn_reflns_limit_l_max 35
_diffrn_reflns_limit_l_min -35
_diffrn_reflns_number 21853
_diffrn_reflns_point_group_measured_fraction_full 0.998
_diffrn_reflns_point_group_measured_fraction_max 0.998
_diffrn_reflns_theta_full 25.242
_diffrn_reflns_theta_max 26.367
_diffrn_reflns_theta_min 3.027
_diffrn_source 'Enhance (Mo) X-ray Source'
_exptl_absorpt_coefficient_mu 0.577
_exptl_absorpt_correction_T_max 1.00000
_exptl_absorpt_correction_T_min 0.99426
_exptl_absorpt_correction_type multi-scan
_exptl_absorpt_process_details
;
CrysAlisPro 1.171.38.41q (Rigaku Oxford Diffraction, 2015)
Empirical absorption correction using spherical harmonics,
 implemented in SCALE3 ABSPACK scaling algorithm.
;
_exptl_crystal_colour violet
_exptl_crystal_density_diffrn 1.555
_exptl_crystal_description polyhedron
_exptl_crystal_F_000 4302
_exptl_crystal_size_max 0.208
_exptl_crystal_size_mid 0.200
_exptl_crystal_size_min 0.132
_refine_diff_density_max 0.190
_refine_diff_density_min -0.184
_refine_diff_density_rms 0.039
_refine_ls_extinction_method none
_refine_ls_goodness_of_fit_ref 1.047
_refine_ls_hydrogen_treatment constr
_refine_ls_matrix_type full
_refine_ls_number_parameters 333
_refine_ls_number_reflns 4060
_refine_ls_number_restraints 26
_refine_ls_restrained_S_all 1.056
_refine_ls_R_factor_all 0.0242
_refine_ls_R_factor_gt 0.0231
_refine_ls_shift/su_max 0.001
_refine_ls_shift/su_mean 0.000
_refine_ls_structure_factor_coef Fsqd
_refine_ls_weighting_details 'w=1/[\s^2^(Fo^2^)+(0.0264P)^2^+8.5351P] where P=(Fo^2^+2Fc^2^)/3'
_refine_ls_weighting_scheme calc
_refine_ls_wR_factor_gt 0.0552
_refine_ls_wR_factor_ref 0.0557
_reflns_Friedel_coverage 0.000
_reflns_number_gt 3944
_reflns_number_total 4060
_reflns_threshold_expression 'I > 2\s(I)'
_cod_data_source_file d1dt03578a2.cif
_cod_data_source_block rb13_rb205c_3a_16_100K
_cod_original_cell_volume 8944.7(3)
_cod_database_code 7709033
_shelx_space_group_comment
;
The symmetry employed for this shelxl refinement is uniquely defined
by the following loop, which should always be used as a source of
symmetry information in preference to the above space-group names.
They are only intended as comments.
;
_shelx_estimated_absorpt_t_min 0.889
_shelx_estimated_absorpt_t_max 0.928
_shelxl_version_number 2014/6

loop_
_space_group_symop_operation_xyz
'x, y, z'
'-y, x-y, z'
'-x+y, -x, z'
'x+2/3, y+1/3, z+1/3'
'-y+2/3, x-y+1/3, z+1/3'
'-x+y+2/3, -x+1/3, z+1/3'
'x+1/3, y+2/3, z+2/3'
'-y+1/3, x-y+2/3, z+2/3'
'-x+y+1/3, -x+2/3, z+2/3'
'-x, -y, -z'
'y, -x+y, -z'
'x-y, x, -z'
'-x+2/3, -y+1/3, -z+1/3'
'y+2/3, -x+y+1/3, -z+1/3'
'x-y+2/3, x+1/3, -z+1/3'
'-x+1/3, -y+2/3, -z+2/3'
'y+1/3, -x+y+2/3, -z+2/3'
'x-y+1/3, x+2/3, -z+2/3'

loop_
_atom_site_label
_atom_site_type_symbol
_atom_site_fract_x
_atom_site_fract_y
_atom_site_fract_z
_atom_site_U_iso_or_equiv
_atom_site_adp_type
_atom_site_occupancy
_atom_site_site_symmetry_order
_atom_site_calc_flag
_atom_site_refinement_flags_posn
_atom_site_refinement_flags_adp
_atom_site_refinement_flags_occupancy
_atom_site_disorder_assembly
_atom_site_disorder_group
Fe2 Fe 0.3333 0.6667 0.50746(2) 0.01134(9) Uani 1 3 d S T P . .
Fe1 Fe 1.0000 1.0000 0.5000 0.00940(11) Uani 1 6 d S T P . .
N1 N 0.55128(8) 0.75297(8) 0.44378(5) 0.0162(3) Uani 1 1 d . . . . .
N2 N 0.50162(7) 0.75492(9) 0.47599(4) 0.0157(3) Uani 1 1 d . . . . .
N3 N 0.42844(8) 0.69275(8) 0.46711(5) 0.0139(3) Uani 1 1 d . . . . .
C1 C 0.63935(9) 0.80853(10) 0.44749(6) 0.0202(4) Uani 1 1 d . . . . .
H1A H 0.6499 0.8589 0.4638 0.024 Uiso 1 1 calc R U . . .
H1B H 0.6633 0.8235 0.4158 0.024 Uiso 1 1 calc R U . . .
C2 C 0.67913(10) 0.76820(11) 0.47447(6) 0.0222(4) Uani 1 1 d . . . . .
H2A H 0.6654 0.7164 0.4588 0.027 Uiso 1 1 calc R U . . .
H2B H 0.7389 0.8039 0.4729 0.027 Uiso 1 1 calc R U . . .
C4 C 0.43304(10) 0.65217(10) 0.42905(6) 0.0181(3) Uani 1 1 d . . . . .
H4 H 0.3890 0.6052 0.4154 0.022 Uiso 1 1 calc R U . . .
C5 C 0.51148(10) 0.69044(11) 0.41398(6) 0.0181(3) Uani 1 1 d . . . . .
H5 H 0.5333 0.6762 0.3882 0.022 Uiso 1 1 calc R U . . .
N11 N 0.41590(9) 0.53016(9) 0.56744(5) 0.0209(3) Uani 1 1 d . . . . .
N12 N 0.42151(10) 0.58782(10) 0.53867(5) 0.0187(3) Uani 1 1 d . . . . .
N13 N 0.35790(8) 0.59630(8) 0.54734(5) 0.0164(3) Uani 1 1 d . . . . .
C11 C 0.47760(13) 0.50489(13) 0.56642(6) 0.0281(4) Uani 1 1 d . . . . .
H11A H 0.4503 0.4457 0.5723 0.034 Uiso 0.373(4) 1 calc R U P A 1
H11B H 0.5164 0.5324 0.5923 0.034 Uiso 0.373(4) 1 calc R U P A 1
H11C H 0.4657 0.4641 0.5912 0.034 Uiso 0.627(4) 1 calc R U P A 2
H11D H 0.5319 0.5524 0.5727 0.034 Uiso 0.627(4) 1 calc R U P A 2
C12A C 0.5258(3) 0.5232(3) 0.52052(19) 0.0235(5) Uani 0.373(4) 1 d . . P A 1
H12A H 0.5519 0.5821 0.5139 0.028 Uiso 0.373(4) 1 calc R U P A 1
H12B H 0.5694 0.5096 0.5245 0.028 Uiso 0.373(4) 1 calc R U P A 1
C12B C 0.47793(19) 0.46858(18) 0.51879(11) 0.0235(5) Uani 0.627(4) 1 d . . P A 2
H12C H 0.5038 0.4347 0.5221 0.028 Uiso 0.627(4) 1 calc R U P A 2
H12D H 0.4210 0.4325 0.5087 0.028 Uiso 0.627(4) 1 calc R U P A 2
C14 C 0.31282(12) 0.54385(12) 0.58174(7) 0.0267(4) Uani 1 1 d . . . . .
H14 H 0.2640 0.5379 0.5945 0.032 Uiso 1 1 calc R U . . .
C15 C 0.34976(12) 0.50135(12) 0.59477(7) 0.0274(4) Uani 1 1 d . . . . .
H15 H 0.3326 0.4603 0.6180 0.033 Uiso 1 1 calc R U . . .
N21 N 0.78074(8) 0.85885(8) 0.56077(5) 0.0159(3) Uani 1 1 d . . . . .
N22 N 0.83081(7) 0.91541(10) 0.53028(4) 0.0151(3) Uani 1 1 d . . . . .
N23 N 0.90441(8) 0.92845(8) 0.53979(5) 0.0124(3) Uani 1 1 d . . . . .
C21 C 0.69246(10) 0.82562(12) 0.55688(6) 0.0229(4) Uani 1 1 d . . . . .
H21A H 0.6817 0.8675 0.5437 0.028 Uiso 1 1 calc R U . . .
H21B H 0.6676 0.8110 0.5884 0.028 Uiso 1 1 calc R U . . .
C22 C 0.65386(10) 0.75071(11) 0.52567(6) 0.0234(4) Uani 1 1 d . . . . .
H22A H 0.5940 0.7253 0.5277 0.028 Uiso 1 1 calc R U . . .
H22B H 0.6687 0.7110 0.5377 0.028 Uiso 1 1 calc R U . . .
C24 C 0.90043(10) 0.88089(10) 0.57625(6) 0.0172(3) Uani 1 1 d . . . . .
H24 H 0.9452 0.8794 0.5900 0.021 Uiso 1 1 calc R U . . .
C25 C 0.82107(11) 0.83556(11) 0.58972(6) 0.0187(4) Uani 1 1 d . . . . .
H25 H 0.7993 0.7964 0.6141 0.022 Uiso 1 1 calc R U . . .
S99A S 0.65356(4) 0.63033(5) 0.65358(3) 0.02016(15) Uani 0.8917(15) 1 d D . P B 3
C99A C 0.67921(8) 0.55536(9) 0.67523(5) 0.0249(5) Uani 0.8917(15) 1 d D . P B 3
F1A F 0.63719(11) 0.48524(8) 0.65308(5) 0.0505(4) Uani 0.8917(15) 1 d D . P B 3
F2A F 0.66213(9) 0.54120(8) 0.72027(4) 0.0363(3) Uani 0.8917(15) 1 d D . P B 3
F3A F 0.75748(8) 0.58071(9) 0.66977(5) 0.0385(4) Uani 0.8917(15) 1 d D . P B 3
O1A O 0.56836(6) 0.59350(9) 0.66312(5) 0.0306(4) Uani 0.8917(15) 1 d D . P B 3
O2A O 0.70422(12) 0.70114(8) 0.68087(7) 0.0411(5) Uani 0.8917(15) 1 d D . P B 3
O3A O 0.67497(9) 0.63635(11) 0.60513(4) 0.0369(4) Uani 0.8917(15) 1 d D . P B 3
S99B S 0.6634(4) 0.6436(4) 0.6717(2) 0.0324(18) Uani 0.1083(15) 1 d D . P B 4
C99B C 0.6450(7) 0.5427(5) 0.6553(4) 0.033(5) Uani 0.1083(15) 1 d D . P B 4
F1B F 0.6934(8) 0.5209(7) 0.6763(4) 0.0505(4) Uani 0.1083(15) 1 d D . P B 4
F2B F 0.6599(7) 0.5394(7) 0.6099(3) 0.043(3) Uani 0.1083(15) 1 d D . P B 4
F3B F 0.5687(6) 0.4832(6) 0.6614(4) 0.044(3) Uani 0.1083(15) 1 d D . P B 4
O1B O 0.7482(5) 0.6933(7) 0.6642(5) 0.036(3) Uani 0.1083(15) 1 d D . P B 4
O2B O 0.6083(7) 0.6535(7) 0.6420(5) 0.0411(5) Uani 0.1083(15) 1 d D . P B 4
O3B O 0.6415(9) 0.6330(9) 0.7201(3) 0.046(4) Uani 0.1083(15) 1 d D . P B 4

loop_
_atom_site_aniso_label
_atom_site_aniso_U_11
_atom_site_aniso_U_22
_atom_site_aniso_U_33
_atom_site_aniso_U_23
_atom_site_aniso_U_13
_atom_site_aniso_U_12
Fe2 0.01132(12) 0.01132(12) 0.01139(18) 0.000 0.000 0.00566(6)
Fe1 0.00867(15) 0.00867(15) 0.0109(2) 0.000 0.000 0.00433(7)
N1 0.0140(7) 0.0182(7) 0.0154(7) 0.0029(5) 0.0022(5) 0.0073(6)
N2 0.0136(6) 0.0152(7) 0.0172(6) 0.0014(6) 0.0008(5) 0.0064(6)
N3 0.0142(6) 0.0132(6) 0.0147(7) 0.0008(5) -0.0012(5) 0.0072(5)
C1 0.0119(7) 0.0192(9) 0.0232(8) 0.0043(7) 0.0035(6) 0.0031(7)
C2 0.0136(8) 0.0224(9) 0.0280(10) -0.0026(7) -0.0018(7) 0.0070(7)
C4 0.0178(9) 0.0211(9) 0.0154(8) -0.0030(7) -0.0010(6) 0.0099(7)
C5 0.0186(9) 0.0228(9) 0.0148(8) -0.0021(7) -0.0003(6) 0.0118(7)
N11 0.0268(8) 0.0203(7) 0.0189(7) 0.0005(6) -0.0060(6) 0.0141(6)
N12 0.0209(8) 0.0190(8) 0.0197(7) 0.0006(7) -0.0029(7) 0.0128(6)
N13 0.0162(7) 0.0164(7) 0.0162(7) -0.0008(5) -0.0013(5) 0.0079(6)
C11 0.0396(12) 0.0349(11) 0.0237(9) 0.0007(9) -0.0064(9) 0.0291(10)
C12A 0.0296(14) 0.0192(12) 0.0280(10) 0.0016(14) -0.0005(14) 0.0169(9)
C12B 0.0296(14) 0.0192(12) 0.0280(10) 0.0016(14) -0.0005(14) 0.0169(9)
C14 0.0267(10) 0.0312(10) 0.0235(9) 0.0104(8) 0.0043(8) 0.0155(9)
C15 0.0320(10) 0.0268(10) 0.0239(10) 0.0098(8) 0.0022(8) 0.0151(9)
N21 0.0104(7) 0.0170(7) 0.0161(7) 0.0011(5) 0.0022(5) 0.0038(6)
N22 0.0119(6) 0.0175(7) 0.0158(6) 0.0013(6) 0.0027(5) 0.0072(6)
N23 0.0110(6) 0.0110(6) 0.0150(7) -0.0019(5) -0.0013(5) 0.0054(5)
C21 0.0113(8) 0.0320(10) 0.0225(9) 0.0037(7) 0.0046(7) 0.0086(7)
C22 0.0120(8) 0.0214(9) 0.0294(10) 0.0071(8) -0.0032(7) 0.0029(7)
C24 0.0157(8) 0.0161(8) 0.0178(9) 0.0041(7) -0.0002(7) 0.0064(7)
C25 0.0183(8) 0.0191(9) 0.0164(8) 0.0040(7) 0.0020(7) 0.0075(7)
S99A 0.0183(3) 0.0162(3) 0.0221(4) 0.0005(3) -0.0035(3) 0.0057(2)
C99A 0.0330(13) 0.0208(11) 0.0213(11) -0.0010(9) 0.0023(9) 0.0137(10)
F1A 0.0725(12) 0.0228(7) 0.0535(10) -0.0146(7) -0.0085(8) 0.0218(8)
F2A 0.0479(8) 0.0398(8) 0.0222(6) 0.0138(6) 0.0077(6) 0.0227(7)
F3A 0.0377(8) 0.0560(9) 0.0366(8) 0.0050(7) 0.0044(6) 0.0345(7)
O1A 0.0217(7) 0.0397(9) 0.0295(8) -0.0094(7) 0.0008(6) 0.0146(7)
O2A 0.0375(10) 0.0181(9) 0.0630(14) -0.0140(8) -0.0241(9) 0.0104(8)
O3A 0.0292(8) 0.0541(11) 0.0234(8) 0.0183(7) 0.0052(6) 0.0178(8)
S99B 0.046(4) 0.026(4) 0.022(4) -0.010(3) -0.002(3) 0.016(3)
C99B 0.042(13) 0.037(13) 0.031(11) 0.014(10) 0.019(9) 0.029(11)
F1B 0.0725(12) 0.0228(7) 0.0535(10) -0.0146(7) -0.0085(8) 0.0218(8)
F2B 0.038(7) 0.048(7) 0.045(7) -0.029(6) -0.007(5) 0.023(6)
F3B 0.037(7) 0.022(5) 0.037(7) 0.014(5) -0.001(5) -0.011(5)
O1B 0.030(7) 0.026(7) 0.037(8) 0.002(6) -0.012(6) 0.002(6)
O2B 0.0375(10) 0.0181(9) 0.0630(14) -0.0140(8) -0.0241(9) 0.0104(8)
O3B 0.060(10) 0.068(10) 0.028(7) -0.017(7) 0.012(7) 0.045(9)

loop_
_atom_type_symbol
_atom_type_description
_atom_type_scat_dispersion_real
_atom_type_scat_dispersion_imag
_atom_type_scat_source
C C 0.0033 0.0016 'International Tables Vol C Tables 4.2.6.8 and 6.1.1.4'
H H 0.0000 0.0000 'International Tables Vol C Tables 4.2.6.8 and 6.1.1.4'
N N 0.0061 0.0033 'International Tables Vol C Tables 4.2.6.8 and 6.1.1.4'
Fe Fe 0.3463 0.8444 'International Tables Vol C Tables 4.2.6.8 and 6.1.1.4'
O O 0.0106 0.0060 'International Tables Vol C Tables 4.2.6.8 and 6.1.1.4'
S S 0.1246 0.1234 'International Tables Vol C Tables 4.2.6.8 and 6.1.1.4'
F F 0.0171 0.0103 'International Tables Vol C Tables 4.2.6.8 and 6.1.1.4'

loop_
_geom_angle_atom_site_label_1
_geom_angle_atom_site_label_2
_geom_angle_atom_site_label_3
_geom_angle
_geom_angle_site_symmetry_1
_geom_angle_site_symmetry_3
_geom_angle_publ_flag
N13 Fe2 N13 90.18(6) . 3_565 ?
N13 Fe2 N13 90.18(6) . 2_665 ?
N13 Fe2 N13 90.18(6) 3_565 2_665 ?
N13 Fe2 N3 90.64(5) . . ?
N13 Fe2 N3 179.13(5) 3_565 . ?
N13 Fe2 N3 89.54(5) 2_665 . ?
N13 Fe2 N3 179.13(5) . 2_665 ?
N13 Fe2 N3 89.54(5) 3_565 2_665 ?
N13 Fe2 N3 90.64(5) 2_665 2_665 ?
N3 Fe2 N3 89.64(5) . 2_665 ?
N13 Fe2 N3 89.54(5) . 3_565 ?
N13 Fe2 N3 90.64(5) 3_565 3_565 ?
N13 Fe2 N3 179.13(5) 2_665 3_565 ?
N3 Fe2 N3 89.64(5) . 3_565 ?
N3 Fe2 N3 89.64(5) 2_665 3_565 ?
N23 Fe1 N23 180.00(8) 12_656 3_675 ?
N23 Fe1 N23 90.62(5) 12_656 11_566 ?
N23 Fe1 N23 89.38(5) 3_675 11_566 ?
N23 Fe1 N23 89.38(5) 12_656 2_765 ?
N23 Fe1 N23 90.62(5) 3_675 2_765 ?
N23 Fe1 N23 180.00(6) 11_566 2_765 ?
N23 Fe1 N23 90.62(5) 12_656 10_776 ?
N23 Fe1 N23 89.38(5) 3_675 10_776 ?
N23 Fe1 N23 90.62(5) 11_566 10_776 ?
N23 Fe1 N23 89.38(5) 2_765 10_776 ?
N23 Fe1 N23 89.38(5) 12_656 . ?
N23 Fe1 N23 90.62(5) 3_675 . ?
N23 Fe1 N23 89.38(5) 11_566 . ?
N23 Fe1 N23 90.62(5) 2_765 . ?
N23 Fe1 N23 180.00(7) 10_776 . ?
N2 N1 C5 111.68(13) . . ?
N2 N1 C1 119.86(13) . . ?
C5 N1 C1 127.97(14) . . ?
N3 N2 N1 106.55(13) . . ?
N2 N3 C4 108.83(13) . . ?
N2 N3 Fe2 121.99(10) . . ?
C4 N3 Fe2 129.12(11) . . ?
N1 C1 C2 110.33(13) . . ?
N1 C1 H1A 109.6 . . ?
C2 C1 H1A 109.6 . . ?
N1 C1 H1B 109.6 . . ?
C2 C1 H1B 109.6 . . ?
H1A C1 H1B 108.1 . . ?
C22 C2 C1 114.44(15) . . ?
C22 C2 H2A 108.7 . . ?
C1 C2 H2A 108.7 . . ?
C22 C2 H2B 108.7 . . ?
C1 C2 H2B 108.7 . . ?
H2A C2 H2B 107.6 . . ?
C5 C4 N3 108.29(15) . . ?
C5 C4 H4 125.9 . . ?
N3 C4 H4 125.9 . . ?
N1 C5 C4 104.64(14) . . ?
N1 C5 H5 127.7 . . ?
C4 C5 H5 127.7 . . ?
N12 N11 C15 111.66(15) . . ?
N12 N11 C11 120.45(15) . . ?
C15 N11 C11 127.89(16) . . ?
N13 N12 N11 106.42(14) . . ?
N12 N13 C14 109.08(15) . . ?
N12 N13 Fe2 120.83(11) . . ?
C14 N13 Fe2 129.62(12) . . ?
N11 C11 C12B 110.39(17) . . ?
N11 C11 C12A 115.1(2) . . ?
N11 C11 H11A 108.5 . . ?
C12A C11 H11A 108.5 . . ?
N11 C11 H11B 108.5 . . ?
C12A C11 H11B 108.5 . . ?
H11A C11 H11B 107.5 . . ?
N11 C11 H11C 109.6 . . ?
C12B C11 H11C 109.6 . . ?
N11 C11 H11D 109.6 . . ?
C12B C11 H11D 109.6 . . ?
H11C C11 H11D 108.1 . . ?
C12A C12A C11 113.3(5) 10_666 . ?
C12A C12A H12A 108.9 10_666 . ?
C11 C12A H12A 108.9 . . ?
C12A C12A H12B 108.9 10_666 . ?
C11 C12A H12B 108.9 . . ?
H12A C12A H12B 107.7 . . ?
C12B C12B C11 113.8(3) 10_666 . ?
C12B C12B H12C 108.8 10_666 . ?
C11 C12B H12C 108.8 . . ?
C12B C12B H12D 108.8 10_666 . ?
C11 C12B H12D 108.8 . . ?
H12C C12B H12D 107.7 . . ?
N13 C14 C15 108.13(17) . . ?
N13 C14 H14 125.9 . . ?
C15 C14 H14 125.9 . . ?
N11 C15 C14 104.72(16) . . ?
N11 C15 H15 127.6 . . ?
C14 C15 H15 127.6 . . ?
N22 N21 C25 111.82(13) . . ?
N22 N21 C21 119.63(14) . . ?
C25 N21 C21 128.33(14) . . ?
N23 N22 N21 106.06(13) . . ?
N22 N23 C24 109.40(13) . . ?
N22 N23 Fe1 121.90(10) . . ?
C24 N23 Fe1 128.42(11) . . ?
N21 C21 C22 111.01(14) . . ?
N21 C21 H21A 109.4 . . ?
C22 C21 H21A 109.4 . . ?
N21 C21 H21B 109.4 . . ?
C22 C21 H21B 109.4 . . ?
H21A C21 H21B 108.0 . . ?
C21 C22 C2 114.06(15) . . ?
C21 C22 H22A 108.7 . . ?
C2 C22 H22A 108.7 . . ?
C21 C22 H22B 108.7 . . ?
C2 C22 H22B 108.7 . . ?
H22A C22 H22B 107.6 . . ?
N23 C24 C25 108.25(15) . . ?
N23 C24 H24 125.9 . . ?
C25 C24 H24 125.9 . . ?
N21 C25 C24 104.46(15) . . ?
N21 C25 H25 127.8 . . ?
C24 C25 H25 127.8 . . ?
O2A S99A O1A 114.80(12) . . ?
O2A S99A O3A 114.95(12) . . ?
O1A S99A O3A 115.46(10) . . ?
O2A S99A C99A 103.38(9) . . ?
O1A S99A C99A 103.36(9) . . ?
O3A S99A C99A 102.37(9) . . ?
F1A C99A F2A 107.37(14) . . ?
F1A C99A F3A 108.21(16) . . ?
F2A C99A F3A 107.79(13) . . ?
F1A C99A S99A 111.14(12) . . ?
F2A C99A S99A 110.75(11) . . ?
F3A C99A S99A 111.42(11) . . ?
O1B S99B O2B 119.0(8) . . ?
O1B S99B O3B 113.2(8) . . ?
O2B S99B O3B 114.4(9) . . ?
O1B S99B C99B 102.5(7) . . ?
O2B S99B C99B 102.5(6) . . ?
O3B S99B C99B 102.2(7) . . ?
F1B C99B F3B 107.8(10) . . ?
F1B C99B F2B 103.2(9) . . ?
F3B C99B F2B 104.6(9) . . ?
F1B C99B S99B 114.4(8) . . ?
F3B C99B S99B 114.4(8) . . ?
F2B C99B S99B 111.3(7) . . ?

loop_
_geom_bond_atom_site_label_1
_geom_bond_atom_site_label_2
_geom_bond_distance
_geom_bond_site_symmetry_2
_geom_bond_publ_flag
Fe2 N13 1.9828(14) . ?
Fe2 N13 1.9829(14) 3_565 ?
Fe2 N13 1.9829(14) 2_665 ?
Fe2 N3 1.9870(14) . ?
Fe2 N3 1.9871(14) 2_665 ?
Fe2 N3 1.9871(14) 3_565 ?
Fe1 N23 1.9934(13) 12_656 ?
Fe1 N23 1.9934(13) 3_675 ?
Fe1 N23 1.9933(13) 11_566 ?
Fe1 N23 1.9933(13) 2_765 ?
Fe1 N23 1.9933(14) 10_776 ?
Fe1 N23 1.9934(13) . ?
N1 N2 1.3326(19) . ?
N1 C5 1.346(2) . ?
N1 C1 1.469(2) . ?
N2 N3 1.3232(18) . ?
N3 C4 1.362(2) . ?
C1 C2 1.528(2) . ?
C1 H1A 0.9900 . ?
C1 H1B 0.9900 . ?
C2 C22 1.525(2) . ?
C2 H2A 0.9900 . ?
C2 H2B 0.9900 . ?
C4 C5 1.361(2) . ?
C4 H4 0.9500 . ?
C5 H5 0.9500 . ?
N11 N12 1.331(2) . ?
N11 C15 1.342(2) . ?
N11 C11 1.473(2) . ?
N12 N13 1.3202(19) . ?
N13 C14 1.357(2) . ?
C11 C12B 1.529(3) . ?
C11 C12A 1.538(6) . ?
C11 H11A 0.9900 . ?
C11 H11B 0.9900 . ?
C11 H11C 0.9900 . ?
C11 H11D 0.9900 . ?
C12A C12A 1.501(11) 10_666 ?
C12A H12A 0.9900 . ?
C12A H12B 0.9900 . ?
C12B C12B 1.511(6) 10_666 ?
C12B H12C 0.9900 . ?
C12B H12D 0.9900 . ?
C14 C15 1.360(3) . ?
C14 H14 0.9500 . ?
C15 H15 0.9500 . ?
N21 N22 1.3411(19) . ?
N21 C25 1.345(2) . ?
N21 C21 1.471(2) . ?
N22 N23 1.3209(18) . ?
N23 C24 1.357(2) . ?
C21 C22 1.522(3) . ?
C21 H21A 0.9900 . ?
C21 H21B 0.9900 . ?
C22 H22A 0.9900 . ?
C22 H22B 0.9900 . ?
C24 C25 1.366(2) . ?
C24 H24 0.9500 . ?
C25 H25 0.9500 . ?
S99A O2A 1.4322(9) . ?
S99A O1A 1.4325(9) . ?
S99A O3A 1.4328(9) . ?
S99A C99A 1.8287(19) . ?
C99A F1A 1.3229(10) . ?
C99A F2A 1.3234(10) . ?
C99A F3A 1.3235(10) . ?
S99B O1B 1.419(8) . ?
S99B O2B 1.432(8) . ?
S99B O3B 1.432(8) . ?
S99B C99B 1.828(8) . ?
C99B F1B 1.327(9) . ?
C99B F3B 1.330(9) . ?
C99B F2B 1.338(9) . ?

loop_
_geom_torsion_atom_site_label_1
_geom_torsion_atom_site_label_2
_geom_torsion_atom_site_label_3
_geom_torsion_atom_site_label_4
_geom_torsion
_geom_torsion_site_symmetry_1
_geom_torsion_site_symmetry_2
_geom_torsion_site_symmetry_3
_geom_torsion_site_symmetry_4
_geom_torsion_publ_flag
C5 N1 N2 N3 0.08(18) . . . . ?
C1 N1 N2 N3 -172.51(13) . . . . ?
N1 N2 N3 C4 -0.07(17) . . . . ?
N1 N2 N3 Fe2 177.40(10) . . . . ?
N2 N1 C1 C2 91.85(18) . . . . ?
C5 N1 C1 C2 -79.4(2) . . . . ?
N1 C1 C2 C22 -65.63(19) . . . . ?
N2 N3 C4 C5 0.03(19) . . . . ?
Fe2 N3 C4 C5 -177.20(11) . . . . ?
N2 N1 C5 C4 -0.06(19) . . . . ?
C1 N1 C5 C4 171.79(15) . . . . ?
N3 C4 C5 N1 0.02(19) . . . . ?
C15 N11 N12 N13 -0.2(2) . . . . ?
C11 N11 N12 N13 179.30(15) . . . . ?
N11 N12 N13 C14 0.19(19) . . . . ?
N11 N12 N13 Fe2 -172.65(10) . . . . ?
N12 N11 C11 C12B -62.5(2) . . . . ?
C15 N11 C11 C12B 116.9(2) . . . . ?
N12 N11 C11 C12A -22.2(3) . . . . ?
C15 N11 C11 C12A 157.2(3) . . . . ?
N11 C11 C12A C12A -64.8(6) . . . 10_666 ?
N11 C11 C12B C12B 78.8(4) . . . 10_666 ?
N12 N13 C14 C15 -0.1(2) . . . . ?
Fe2 N13 C14 C15 171.92(13) . . . . ?
N12 N11 C15 C14 0.2(2) . . . . ?
C11 N11 C15 C14 -179.32(18) . . . . ?
N13 C14 C15 N11 0.0(2) . . . . ?
C25 N21 N22 N23 0.13(18) . . . . ?
C21 N21 N22 N23 -174.94(14) . . . . ?
N21 N22 N23 C24 -0.54(18) . . . . ?
N21 N22 N23 Fe1 173.86(10) . . . . ?
N22 N21 C21 C22 90.53(19) . . . . ?
C25 N21 C21 C22 -83.6(2) . . . . ?
N21 C21 C22 C2 -66.92(19) . . . . ?
C1 C2 C22 C21 -75.13(18) . . . . ?
N22 N23 C24 C25 0.76(19) . . . . ?
Fe1 N23 C24 C25 -173.18(11) . . . . ?
N22 N21 C25 C24 0.32(19) . . . . ?
C21 N21 C25 C24 174.86(16) . . . . ?
N23 C24 C25 N21 -0.64(19) . . . . ?
O2A S99A C99A F1A -179.71(15) . . . . ?
O1A S99A C99A F1A 60.31(14) . . . . ?
O3A S99A C99A F1A -59.98(14) . . . . ?
O2A S99A C99A F2A 61.03(15) . . . . ?
O1A S99A C99A F2A -58.95(13) . . . . ?
O3A S99A C99A F2A -179.24(12) . . . . ?
O2A S99A C99A F3A -58.95(15) . . . . ?
O1A S99A C99A F3A -178.92(11) . . . . ?
O3A S99A C99A F3A 60.79(13) . . . . ?
O1B S99B C99B F1B 52.0(11) . . . . ?
O2B S99B C99B F1B 175.8(11) . . . . ?
O3B S99B C99B F1B -65.4(11) . . . . ?
O1B S99B C99B F3B 177.2(10) . . . . ?
O2B S99B C99B F3B -59.0(11) . . . . ?
O3B S99B C99B F3B 59.8(11) . . . . ?
O1B S99B C99B F2B -64.5(10) . . . . ?
O2B S99B C99B F2B 59.3(11) . . . . ?
O3B S99B C99B F2B 178.1(10) . . . . ?
